data_7101699
loop_
_publ_author_name
'Benanti, Travis L'
'Saejueng, Pranorm'
'Venkataraman, D'

_publ_section_title
;
 Segregated assemblies in bridged electron-rich and electron-poor
 pi-conjugated moieties.
;
_journal_issue 7
_journal_name_full 'Chemical communications (Cambridge, England)'
_journal_page_first 692
_journal_page_last 694
_journal_paper_doi 10.1039/b610565c
_journal_year 2007
_chemical_compound_source 'synthesis as described'
_chemical_formula_sum 'C30 H17 N O2'
_chemical_formula_weight 423.45
_chemical_name_common ps04.178
_chemical_name_systematic
;
?
;
_space_group_IT_number 61
_symmetry_cell_setting orthorhombic
_symmetry_Int_Tables_number 61
_symmetry_space_group_name_Hall '-P 2bc 2ac'
_symmetry_space_group_name_H-M 'P c a b'
_atom_sites_solution_hydrogens geom
_atom_sites_solution_primary direct
_atom_sites_solution_secondary difmap
_audit_conform_dict_location ftp://ftp.iucr.org/pub/cif_core.dic
_audit_conform_dict_name cif_core.dic
_audit_conform_dict_version 2.3
_audit_creation_date 2006-10-14T12:07:37-00:00
_audit_creation_method 'WinGX routine CIF_UPDATE'
_cell_angle_alpha 90
_cell_angle_beta 90
_cell_angle_gamma 90
_cell_formula_units_Z 8
_cell_length_a 9.329(5)
_cell_length_b 17.981(5)
_cell_length_c 25.306(5)
_cell_measurement_reflns_used 18082
_cell_measurement_temperature 293
_cell_measurement_theta_max 27.485
_cell_measurement_theta_min 0.998
_cell_measurement_wavelength 0.71073
_cell_volume 4245(3)
_computing_cell_refinement 'HKL Scalepack (Otwinowski & Minor 1997)'
_computing_data_collection 'Collect (Nonius BV, 1997-2000)'
_computing_data_reduction 'HKL Denzo and Scalepack (Otwinowski & Minor 1997)'
_computing_molecular_graphics 'Ortep-3 for Windows (Farrugia, 1997)'
_computing_publication_material 'WinGX publication routines (Farrugia, 1999)'
_computing_structure_refinement 'SHELXL-97 (Sheldrick, 1997)'
_computing_structure_solution 'SIR97 (Giacovazzo et al, 1997)'
_diffrn_ambient_temperature 293
_diffrn_detector 'CCD plate'
_diffrn_detector_area_resol_mean 9
_diffrn_measured_fraction_theta_full 0.998
_diffrn_measured_fraction_theta_max 0.998
_diffrn_measurement_device '95mm CCD camera on \k-goniostat'
_diffrn_measurement_device_type KappaCCD
_diffrn_measurement_method 'CCD rotation images, thick slices'
_diffrn_orient_matrix_type 'by Nonius Collect from scalepack cell'
_diffrn_orient_matrix_UB_11 -0.443805E-1
_diffrn_orient_matrix_UB_12 -0.317643E-1
_diffrn_orient_matrix_UB_13 -0.280091E-1
_diffrn_orient_matrix_UB_21 -0.248116E-1
_diffrn_orient_matrix_UB_22 -0.382102E-1
_diffrn_orient_matrix_UB_23 0.272177E-1
_diffrn_orient_matrix_UB_31 -0.943716E-1
_diffrn_orient_matrix_UB_32 0.249839E-1
_diffrn_orient_matrix_UB_33 0.6016E-2
_diffrn_radiation_monochromator graphite
_diffrn_radiation_probe x-ray
_diffrn_radiation_type MoK\a
_diffrn_radiation_wavelength 0.71069
_diffrn_reflns_av_R_equivalents 0.0497
_diffrn_reflns_av_unetI/netI 0.0602
_diffrn_reflns_limit_h_max 12
_diffrn_reflns_limit_h_min -12
_diffrn_reflns_limit_k_max 23
_diffrn_reflns_limit_k_min -23
_diffrn_reflns_limit_l_max 32
_diffrn_reflns_limit_l_min -32
_diffrn_reflns_number 9140
_diffrn_reflns_theta_full 27.48
_diffrn_reflns_theta_max 27.48
_diffrn_reflns_theta_min 2.94
_diffrn_source 'Enraf Nonius FR590'
_exptl_absorpt_coefficient_mu 0.083
_exptl_absorpt_correction_type none
_exptl_crystal_colour colorless
_exptl_crystal_density_diffrn 1.325
_exptl_crystal_density_method 'not measured'
_exptl_crystal_description prism
_exptl_crystal_F_000 1760
_exptl_crystal_size_max 0.05
_exptl_crystal_size_mid 0.05
_exptl_crystal_size_min 0.05
_refine_diff_density_max 0.135
_refine_diff_density_min -0.203
_refine_diff_density_rms 0.039
_refine_ls_extinction_method none
_refine_ls_goodness_of_fit_ref 0.989
_refine_ls_hydrogen_treatment noref
_refine_ls_matrix_type full
_refine_ls_number_parameters 298
_refine_ls_number_reflns 4850
_refine_ls_number_restraints 0
_refine_ls_restrained_S_all 0.989
_refine_ls_R_factor_all 0.131
_refine_ls_R_factor_gt 0.0554
_refine_ls_shift/su_max 0.001
_refine_ls_shift/su_mean 0
_refine_ls_structure_factor_coef Fsqd
_refine_ls_weighting_details 'calc w=1/[\s^2^(Fo^2^)+(0.0791P)^2^+0.0000P] where P=(Fo^2^+2Fc^2^)/3'
_refine_ls_weighting_scheme calc
_refine_ls_wR_factor_gt 0.1236
_refine_ls_wR_factor_ref 0.1538
_reflns_number_gt 2475
_reflns_number_total 4850
_reflns_threshold_expression >2sigma(I)
_cod_data_source_file b610565c.txt
_cod_data_source_block struct_615875
_cod_original_formula_sum 'C30 H17 N1 O2'
_cod_database_code 7101699

loop_
_symmetry_equiv_pos_as_xyz
'x, y, z'
'-x, -y+1/2, z+1/2'
'x+1/2, -y, -z+1/2'
'-x+1/2, y+1/2, -z'
'-x, -y, -z'
'x, y-1/2, -z-1/2'
'-x-1/2, y, z-1/2'
'x-1/2, -y-1/2, z'

loop_
_atom_site_label
_atom_site_type_symbol
_atom_site_fract_x
_atom_site_fract_y
_atom_site_fract_z
_atom_site_U_iso_or_equiv
_atom_site_adp_type
_atom_site_occupancy
_atom_site_symmetry_multiplicity
_atom_site_calc_flag
_atom_site_refinement_flags
C1 C 1.03923(18) 0.16253(9) 0.32486(7) 0.0466(5) Uani 1 1 d .
C2 C 1.0090(2) 0.17910(10) 0.27316(8) 0.0576(5) Uani 1 1 d .
H2 H 0.9146 0.1873 0.2629 0.069 Uiso 1 1 calc R
C3 C 1.1186(2) 0.18376(12) 0.23578(9) 0.0682(6) Uani 1 1 d .
H3 H 1.0972 0.195 0.2008 0.082 Uiso 1 1 calc R
C4 C 1.2575(2) 0.17175(11) 0.25073(9) 0.0678(6) Uani 1 1 d .
H4 H 1.3297 0.1753 0.2255 0.081 Uiso 1 1 calc R
C5 C 1.4362(2) 0.14223(11) 0.32020(11) 0.0684(6) Uani 1 1 d .
H5 H 1.5109 0.1448 0.2959 0.082 Uiso 1 1 calc R
C6 C 1.4657(2) 0.12693(11) 0.37165(11) 0.0700(7) Uani 1 1 d .
H6 H 1.5602 0.1199 0.3823 0.084 Uiso 1 1 calc R
C7 C 1.35468(19) 0.12169(10) 0.40882(9) 0.0598(6) Uani 1 1 d .
H7 H 1.3759 0.111 0.4439 0.072 Uiso 1 1 calc R
C8 C 1.21490(17) 0.13230(9) 0.39366(8) 0.0473(5) Uani 1 1 d .
C9 C 1.18207(18) 0.14969(9) 0.34080(8) 0.0468(5) Uani 1 1 d .
C10 C 1.2944(2) 0.15420(10) 0.30307(9) 0.0548(5) Uani 1 1 d .
C11 C 1.10031(18) 0.12807(10) 0.43336(9) 0.0494(5) Uani 1 1 d .
C12 C 0.92160(19) 0.15786(10) 0.36348(8) 0.0490(5) Uani 1 1 d .
C13 C 0.84413(18) 0.13377(10) 0.45385(7) 0.0468(5) Uani 1 1 d .
C14 C 0.8103(2) 0.06486(10) 0.47473(8) 0.0578(5) Uani 1 1 d .
H14 H 0.8639 0.0231 0.4657 0.069 Uiso 1 1 calc R
C15 C 0.6963(2) 0.05879(11) 0.50906(8) 0.0629(6) Uani 1 1 d .
H15 H 0.6739 0.0126 0.5234 0.076 Uiso 1 1 calc R
C16 C 0.6143(2) 0.12022(11) 0.52264(8) 0.0557(5) Uani 1 1 d .
C17 C 0.6507(2) 0.18877(11) 0.50189(8) 0.0594(5) Uani 1 1 d .
H17 H 0.5971 0.2306 0.5107 0.071 Uiso 1 1 calc R
C18 C 0.76628(19) 0.19541(10) 0.46823(8) 0.0565(5) Uani 1 1 d .
H18 H 0.7917 0.2419 0.4552 0.068 Uiso 1 1 calc R
C19 C 0.4918(2) 0.11202(12) 0.55650(8) 0.0640(6) Uani 1 1 d .
C20 C 0.3872(2) 0.10418(12) 0.58328(9) 0.0665(6) Uani 1 1 d .
C21 C 0.2587(2) 0.09132(11) 0.61338(8) 0.0592(5) Uani 1 1 d .
C22 C 0.2533(2) 0.03193(11) 0.65024(9) 0.0689(6) Uani 1 1 d .
H22 H 0.3344 0.0031 0.6562 0.083 Uiso 1 1 calc R
C23 C 0.1297(2) 0.01710(11) 0.67681(9) 0.0725(6) Uani 1 1 d .
H23 H 0.1281 -0.0217 0.7011 0.087 Uiso 1 1 calc R
C24 C -0.1268(3) 0.04286(15) 0.69427(10) 0.0898(8) Uani 1 1 d .
H24 H -0.1319 0.0036 0.7181 0.108 Uiso 1 1 calc R
C25 C -0.2457(3) 0.0848(2) 0.68428(13) 0.1061(10) Uani 1 1 d .
H25 H -0.332 0.0729 0.7006 0.127 Uiso 1 1 calc R
C26 C -0.2390(3) 0.1452(2) 0.64981(13) 0.1079(10) Uani 1 1 d .
H26 H -0.3201 0.1743 0.6443 0.129 Uiso 1 1 calc R
C27 C -0.1157(2) 0.16222(16) 0.62427(10) 0.0897(8) Uani 1 1 d .
H27 H -0.1132 0.2024 0.6011 0.108 Uiso 1 1 calc R
C28 C 0.1388(2) 0.13382(12) 0.60564(8) 0.0645(6) Uani 1 1 d .
H28 H 0.1427 0.1734 0.582 0.077 Uiso 1 1 calc R
C29 C 0.0093(2) 0.11927(13) 0.63251(8) 0.0639(6) Uani 1 1 d .
C30 C 0.0046(2) 0.05889(12) 0.66848(9) 0.0670(6) Uani 1 1 d .
N1 N 0.95946(14) 0.14064(7) 0.41583(6) 0.0473(4) Uani 1 1 d .
O1 O 0.79690(13) 0.16798(8) 0.35163(6) 0.0655(4) Uani 1 1 d .
O2 O 1.12235(14) 0.11514(8) 0.47988(6) 0.0702(4) Uani 1 1 d .

loop_
_atom_site_aniso_label
_atom_site_aniso_U_11
_atom_site_aniso_U_22
_atom_site_aniso_U_33
_atom_site_aniso_U_23
_atom_site_aniso_U_13
_atom_site_aniso_U_12
C1 0.0447(11) 0.0468(10) 0.0482(12) -0.0003(8) 0.0036(9) -0.0021(8)
C2 0.0591(12) 0.0609(12) 0.0528(13) 0.0007(10) 0.0016(11) 0.0008(9)
C3 0.0807(16) 0.0737(14) 0.0502(13) 0.0008(11) 0.0126(12) 0.0000(12)
C4 0.0716(15) 0.0671(13) 0.0649(16) -0.0068(11) 0.0268(13) -0.0070(11)
C5 0.0487(13) 0.0646(13) 0.092(2) -0.0081(12) 0.0207(12) -0.0013(10)
C6 0.0379(11) 0.0663(14) 0.106(2) -0.0069(13) 0.0041(13) 0.0015(10)
C7 0.0457(12) 0.0558(11) 0.0778(16) -0.0015(10) -0.0047(11) 0.0023(9)
C8 0.0364(10) 0.0463(10) 0.0593(13) -0.0036(9) 0.0001(9) -0.0013(8)
C9 0.0428(10) 0.0423(9) 0.0552(13) -0.0058(9) 0.0076(9) -0.0027(8)
C10 0.0482(12) 0.0504(10) 0.0658(15) -0.0072(9) 0.0131(10) -0.0024(9)
C11 0.0426(11) 0.0510(10) 0.0545(13) 0.0010(9) -0.0032(10) -0.0001(8)
C12 0.0398(11) 0.0530(11) 0.0542(13) 0.0033(9) 0.0005(9) -0.0006(8)
C13 0.0384(10) 0.0551(11) 0.0469(11) 0.0007(9) 0.0025(9) -0.0017(8)
C14 0.0580(12) 0.0510(11) 0.0646(14) 0.0021(10) 0.0088(11) 0.0003(9)
C15 0.0633(13) 0.0604(12) 0.0651(14) 0.0082(10) 0.0158(11) -0.0092(10)
C16 0.0463(11) 0.0702(13) 0.0505(12) -0.0015(10) 0.0051(10) -0.0063(10)
C17 0.0529(12) 0.0612(12) 0.0643(14) -0.0050(10) 0.0102(11) 0.0051(9)
C18 0.0534(12) 0.0518(11) 0.0642(14) 0.0059(10) 0.0092(10) 0.0003(9)
C19 0.0580(13) 0.0804(14) 0.0537(13) -0.0050(11) 0.0076(12) -0.0088(11)
C20 0.0603(13) 0.0841(15) 0.0551(13) -0.0074(11) 0.0085(12) -0.0120(11)
C21 0.0578(12) 0.0730(13) 0.0468(12) -0.0099(11) 0.0118(10) -0.0115(11)
C22 0.0699(13) 0.0650(12) 0.0717(16) -0.0061(12) 0.0135(12) -0.0011(11)
C23 0.0878(15) 0.0577(12) 0.0719(16) -0.0036(10) 0.0247(13) -0.0102(12)
C24 0.0873(18) 0.0911(17) 0.0910(19) -0.0279(15) 0.0374(16) -0.0280(15)
C25 0.0690(18) 0.145(3) 0.104(3) -0.045(2) 0.0328(17) -0.0302(19)
C26 0.0615(17) 0.174(3) 0.088(2) -0.033(2) 0.0038(15) 0.0037(18)
C27 0.0644(15) 0.137(2) 0.0673(17) -0.0053(15) -0.0012(13) 0.0079(16)
C28 0.0650(14) 0.0843(15) 0.0442(12) 0.0010(11) 0.0054(11) -0.0083(12)
C29 0.0543(13) 0.0934(16) 0.0440(12) -0.0133(11) 0.0017(10) -0.0096(11)
C30 0.0662(14) 0.0758(14) 0.0589(14) -0.0208(12) 0.0196(11) -0.0211(12)
N1 0.0380(9) 0.0558(9) 0.0479(10) 0.0042(7) 0.0028(7) -0.0005(7)
O1 0.0404(8) 0.0919(10) 0.0642(10) 0.0123(7) -0.0018(7) 0.0046(7)
O2 0.0579(9) 0.0987(11) 0.0542(10) 0.0090(8) -0.0075(7) 0.0005(7)

loop_
_atom_type_symbol
_atom_type_number_in_cell
C 240
H 136
N 8
O 16

loop_
_geom_angle_atom_site_label_1
_geom_angle_atom_site_label_2
_geom_angle_atom_site_label_3
_geom_angle
C2 C1 C9 120.14(17)
C2 C1 C12 119.53(17)
C9 C1 C12 120.33(17)
C1 C2 C3 120.63(19)
C1 C2 H2 119.7
C3 C2 H2 119.7
C4 C3 C2 119.8(2)
C4 C3 H3 120.1
C2 C3 H3 120.1
C3 C4 C10 121.91(19)
C3 C4 H4 119
C10 C4 H4 119
C6 C5 C10 121.1(2)
C6 C5 H5 119.5
C10 C5 H5 119.5
C5 C6 C7 120.5(2)
C5 C6 H6 119.8
C7 C6 H6 119.8
C8 C7 C6 120.3(2)
C8 C7 H7 119.8
C6 C7 H7 119.8
C7 C8 C9 120.23(18)
C7 C8 C11 119.53(19)
C9 C8 C11 120.21(16)
C8 C9 C1 120.89(16)
C8 C9 C10 119.41(18)
C1 C9 C10 119.70(19)
C4 C10 C5 123.68(19)
C4 C10 C9 117.79(18)
C5 C10 C9 118.5(2)
O2 C11 N1 119.60(17)
O2 C11 C8 123.25(17)
N1 C11 C8 117.14(18)
O1 C12 N1 120.42(16)
O1 C12 C1 122.77(18)
N1 C12 C1 116.81(15)
C18 C13 C14 120.05(17)
C18 C13 N1 119.97(15)
C14 C13 N1 119.96(15)
C15 C14 C13 119.20(17)
C15 C14 H14 120.4
C13 C14 H14 120.4
C14 C15 C16 121.26(18)
C14 C15 H15 119.4
C16 C15 H15 119.4
C17 C16 C15 118.70(18)
C17 C16 C19 120.95(18)
C15 C16 C19 120.33(18)
C18 C17 C16 120.28(18)
C18 C17 H17 119.9
C16 C17 H17 119.9
C13 C18 C17 120.45(17)
C13 C18 H18 119.8
C17 C18 H18 119.8
C20 C19 C16 177.8(2)
C19 C20 C21 176.6(2)
C28 C21 C22 119.02(18)
C28 C21 C20 121.0(2)
C22 C21 C20 119.90(19)
C23 C22 C21 120.2(2)
C23 C22 H22 119.9
C21 C22 H22 119.9
C22 C23 C30 121.7(2)
C22 C23 H23 119.2
C30 C23 H23 119.2
C25 C24 C30 120.3(3)
C25 C24 H24 119.8
C30 C24 H24 119.8
C24 C25 C26 120.6(2)
C24 C25 H25 119.7
C26 C25 H25 119.7
C27 C26 C25 120.8(3)
C27 C26 H26 119.6
C25 C26 H26 119.6
C26 C27 C29 120.5(3)
C26 C27 H27 119.8
C29 C27 H27 119.8
C21 C28 C29 121.8(2)
C21 C28 H28 119.1
C29 C28 H28 119.1
C28 C29 C27 122.3(2)
C28 C29 C30 118.6(2)
C27 C29 C30 119.1(2)
C23 C30 C29 118.68(19)
C23 C30 C24 122.7(2)
C29 C30 C24 118.6(2)
C11 N1 C12 124.62(15)
C11 N1 C13 118.10(16)
C12 N1 C13 117.27(14)

loop_
_geom_bond_atom_site_label_1
_geom_bond_atom_site_label_2
_geom_bond_distance
C1 C2 1.371(3)
C1 C9 1.411(3)
C1 C12 1.472(3)
C2 C3 1.395(3)
C2 H2 0.93
C3 C4 1.367(3)
C3 H3 0.93
C4 C10 1.404(3)
C4 H4 0.93
C5 C6 1.359(3)
C5 C10 1.409(3)
C5 H5 0.93
C6 C7 1.402(3)
C6 H6 0.93
C7 C8 1.373(3)
C7 H7 0.93
C8 C9 1.407(3)
C8 C11 1.469(3)
C9 C10 1.420(3)
C11 O2 1.217(2)
C11 N1 1.405(2)
C12 O1 1.215(2)
C12 N1 1.405(2)
C13 C18 1.374(2)
C13 C14 1.383(2)
C13 N1 1.449(2)
C14 C15 1.378(3)
C14 H14 0.93
C15 C16 1.387(3)
C15 H15 0.93
C16 C17 1.382(3)
C16 C19 1.436(3)
C17 C18 1.379(3)
C17 H17 0.93
C18 H18 0.93
C19 C20 1.196(3)
C20 C21 1.439(3)
C21 C28 1.369(3)
C21 C22 1.419(3)
C22 C23 1.361(3)
C22 H22 0.93
C23 C30 1.405(3)
C23 H23 0.93
C24 C25 1.364(4)
C24 C30 1.418(3)
C24 H24 0.93
C25 C26 1.396(4)
C25 H25 0.93
C26 C27 1.354(3)
C26 H26 0.93
C27 C29 1.414(3)
C27 H27 0.93
C28 C29 1.410(3)
C28 H28 0.93
C29 C30 1.418(3)

loop_
_cod_related_entry_id
_cod_related_entry_database
_cod_related_entry_code
1 ChemSpider 21149831
